data_8107633
loop_
_publ_author_name
'Huang, Yao-Huei'
'Lee, Hon Man'

_publ_section_title
;
 Crystal structure of chlorido-(1,3-dimesitylimidazolidin-2-ylidene-\k1C)-
 gold(I), C21H26AuClN2
;
_journal_issue 1
_journal_name_full 'Zeitschrift f\"ur Kristallographie - New Crystal Structures'
_journal_page_first 7
_journal_page_last 8
_journal_paper_doi 10.1515/ncrs-2014-9080
_journal_volume 230
_journal_year 2015
_chemical_compound_source 'see text'
_chemical_formula_moiety 'C24 H26 Au'
_chemical_formula_sum 'C21 H26 Au Cl N2'
_chemical_formula_weight 511.42
_space_group_IT_number 61
_space_group_name_Hall '-P 2ac 2ab'
_space_group_name_H-M_alt 'P b c a'
_symmetry_cell_setting orthorhombic
_symmetry_Int_Tables_number 61
_symmetry_space_group_name_Hall '-P 2ac 2ab'
_symmetry_space_group_name_H-M 'P b c a'
_atom_sites_solution_hydrogens ' ?'
_atom_sites_solution_primary ' ?'
_atom_sites_solution_secondary ' ?'
_cell_angle_alpha 90
_cell_angle_beta 90
_cell_angle_gamma 90
_cell_formula_units_Z 8
_cell_length_a 8.7507(1)
_cell_length_b 15.8341(2)
_cell_length_c 29.9642(4)
_cell_volume 4151.82(9)
_computing_publication_material 'PLATON (Spek, 2003)'
_diffrn_ambient_temperature 150
_diffrn_radiation_probe x-ray
_diffrn_radiation_type MoK\a
_diffrn_radiation_wavelength 0.71073
_diffrn_reflns_reduction_process
;
;
_exptl_absorpt_coefficient_mu 7.089
_exptl_absorpt_correction_type ' ?'
_exptl_crystal_colour ' ?'
_exptl_crystal_density_diffrn 1.636
_exptl_crystal_density_method 'Not Measured'
_exptl_crystal_description ' ?'
_exptl_crystal_F_000 1992
_refine_ls_abs_structure_Flack .
_refine_ls_extinction_method ' ?'
_refine_ls_hydrogen_treatment ' ?'
_refine_ls_number_parameters 232
_refine_ls_number_reflns 3944
_refine_ls_number_restraints 0
_refine_ls_R_factor_gt 0.0204
_refine_ls_wR_factor_gt 0.0403
_cod_data_source_file z-2015-7_acc.cif
_cod_data_source_block 1
_cod_database_code 8107633

loop_
_space_group_symop_id
_space_group_symop_operation_xyz
1 x,y,z
2 1/2-x,-y,1/2+z
3 1/2+x,1/2-y,-z
4 -x,1/2+y,1/2-z
5 -x,-y,-z
6 1/2+x,y,1/2-z
7 1/2-x,1/2+y,z
8 x,1/2-y,1/2+z

loop_
_atom_site_aniso_label
_atom_site_aniso_U_11
_atom_site_aniso_U_22
_atom_site_aniso_U_33
_atom_site_aniso_U_23
_atom_site_aniso_U_13
_atom_site_aniso_U_12
Au1 0.0203(1) 0.0169(1) 0.0211(1) -0.0001(1) 0.0011(1) -0.0010(1)
C1 0.0230(10) 0.0220(10) 0.0210(10) 0.0010(10) -0.0010(10) 0.0000(10)
Cl(1) 0.0276(3) 0.0193(3) 0.0399(4) 0.0004(3) -0.0005(4) -0.0048(3)
C2 0.039(2) 0.023(2) 0.044(2) -0.0050(10) 0.013(2) -0.0090(10)
N(1) 0.0280(10) 0.0190(10) 0.0290(10) -0.0050(10) 0.0100(10) -0.0060(10)
C3 0.034(2) 0.024(2) 0.040(2) -0.0060(10) 0.0120(10) -0.0120(10)
N(2) 0.0280(10) 0.0190(10) 0.0270(10) -0.0030(10) 0.0080(10) -0.0050(10)
C4 0.023(2) 0.023(2) 0.0220(10) -0.0030(10) 0.0060(10) -0.0050(10)
C5 0.022(2) 0.028(2) 0.026(2) 0.0020(10) 0.0010(10) -0.0050(10)
C6 0.038(2) 0.035(2) 0.038(2) -0.002(2) -0.007(2) 0.000(2)
C7 0.031(2) 0.038(2) 0.0240(10) -0.0060(10) 0.0000(10) -0.0060(10)
C8 0.032(2) 0.028(2) 0.033(2) -0.0080(10) 0.0070(10) 0.0000(10)
C9 0.053(2) 0.039(2) 0.041(2) -0.019(2) 0.003(2) 0.007(2)
C10 0.029(2) 0.025(2) 0.033(2) 0.0000(10) 0.0030(10) 0.0020(10)
C11 0.027(2) 0.027(2) 0.0220(10) 0.0010(10) 0.0050(10) -0.0030(10)
C12 0.044(2) 0.044(2) 0.0230(10) 0.003(2) -0.0030(10) 0.007(2)
C13 0.026(2) 0.0190(10) 0.0240(10) -0.0030(10) 0.0040(10) -0.0030(10)
C14 0.032(2) 0.0180(10) 0.0250(10) 0.0020(10) -0.0010(10) 0.0020(10)
C15 0.047(2) 0.042(2) 0.027(2) 0.007(2) -0.004(2) 0.013(2)
C16 0.027(2) 0.024(2) 0.035(2) -0.0010(10) -0.0020(10) 0.0040(10)
C17 0.027(2) 0.022(2) 0.033(2) -0.0050(10) 0.0070(10) -0.0030(10)
C18 0.037(2) 0.040(2) 0.043(2) -0.008(2) 0.013(2) -0.001(2)
C19 0.035(2) 0.030(2) 0.0220(10) -0.0020(10) 0.0040(10) -0.0020(10)
C20 0.024(2) 0.026(2) 0.0270(10) -0.0030(10) -0.0020(10) -0.0010(10)
C21 0.033(2) 0.051(2) 0.040(2) 0.002(2) -0.006(2) 0.001(2)

loop_
_atom_site_label
_atom_site_type_symbol
_atom_site_thermal_displace_type
_atom_site_fract_x
_atom_site_fract_y
_atom_site_fract_z
_atom_site_occupancy
_atom_site_U_iso_or_equiv
_atom_site_calc_flag
_atom_site_refinement_flags
_atom_site_disorder_assembly
_atom_site_disorder_group
Au1 Au Uani 0.42564(1) 1.05322(1) 0.62466(1) 1.000 0.0194(1) . . . .
C1 C Uani 0.2993(3) 0.9496(2) 0.62559(9) 1.000 0.0220(6) . . . .
Cl(1) C Uani 0.57497(8) 1.17117(4) 0.62283(3) 1.000 0.0289(2) . . . .
C2 C Uani 0.2173(4) 0.8119(2) 0.61050(10) 1.000 0.0353(12) . . . .
N(1) C Uani 0.3264(3) 0.8811(2) 0.60117(8) 1.000 0.0253(6) . . . .
C3 C Uani 0.1059(4) 0.8539(2) 0.64330(10) 1.000 0.0327(12) . . . .
N(2) C Uani 0.1768(3) 0.9370(2) 0.65082(8) 1.000 0.0247(6) . . . .
C4 C Uani 0.1081(3) 1.0012(2) 0.67838(9) 1.000 0.0227(10) . . . .
C5 C Uani 0.1519(3) 1.0062(2) 0.72290(10) 1.000 0.0253(12) . . . .
C6 C Uani 0.2623(4) 0.9440(2) 0.74310(10) 1.000 0.0370(12) . . . .
C7 C Uani 0.0894(4) 1.0711(2) 0.74850(10) 1.000 0.0310(10) . . . .
C8 C Uani -0.0144(4) 1.1282(2) 0.73070(10) 1.000 0.0310(12) . . . .
C9 C Uani -0.0767(4) 1.1997(2) 0.75850(10) 1.000 0.0443(12) . . . .
C10 C Uani -0.0580(4) 1.1190(2) 0.68650(10) 1.000 0.0290(12) . . . .
C11 C Uani 0.0016(3) 1.0556(2) 0.65955(9) 1.000 0.0253(10) . . . .
C12 C Uani -0.0495(4) 1.0476(2) 0.61140(10) 1.000 0.0370(10) . . . .
C13 C Uani 0.4554(3) 0.8711(2) 0.57198(9) 1.000 0.0230(8) . . . .
C14 C Uani 0.5970(3) 0.8497(2) 0.59021(9) 1.000 0.0250(8) . . . .
C15 C Uani 0.6178(4) 0.8402(2) 0.63990(10) 1.000 0.0387(12) . . . .
C16 C Uani 0.7199(4) 0.8399(2) 0.56130(10) 1.000 0.0287(12) . . . .
C17 C Uani 0.7052(3) 0.8528(2) 0.51580(10) 1.000 0.0273(12) . . . .
C18 C Uani 0.8427(4) 0.8452(2) 0.48560(10) 1.000 0.0400(12) . . . .
C19 C Uani 0.5632(4) 0.8737(2) 0.49890(10) 1.000 0.0290(10) . . . .
C20 C Uani 0.4354(3) 0.8830(2) 0.52630(10) 1.000 0.0257(10) . . . .
C21 C Uani 0.2823(4) 0.9053(2) 0.50660(10) 1.000 0.0413(12) . . . .
H1 H Uiso 0.89700 0.79260 0.49220 1.000 0.0600 . . . .
H2A H Uiso 0.26910 0.76270 0.62420 1.000 0.0420 . . . .
H2B H Uiso 0.16430 0.79340 0.58300 1.000 0.0420 . . . .
H3A H Uiso 0.00270 0.85970 0.63010 1.000 0.0390 . . . .
H3B H Uiso 0.09840 0.82140 0.67140 1.000 0.0390 . . . .
H6A H Uiso 0.21610 0.88770 0.74330 1.000 0.0560 . . . .
H6B H Uiso 0.28630 0.96110 0.77370 1.000 0.0560 . . . .
H6C H Uiso 0.35640 0.94290 0.72530 1.000 0.0560 . . . .
H7 H Uiso 0.11850 1.07630 0.77890 1.000 0.0370 . . . .
H9A H Uiso 0.00070 1.24410 0.76120 1.000 0.0670 . . . .
H9B H Uiso -0.10310 1.17860 0.78830 1.000 0.0670 . . . .
H9C H Uiso -0.16830 1.22280 0.74420 1.000 0.0670 . . . .
H10 H Uiso -0.13060 1.15710 0.67430 1.000 0.0350 . . . .
H12A H Uiso 0.03990 1.03880 0.59230 1.000 0.0560 . . . .
H12B H Uiso -0.10240 1.09940 0.60240 1.000 0.0560 . . . .
H12C H Uiso -0.11910 0.99940 0.60850 1.000 0.0560 . . . .
H15A H Uiso 0.61720 0.89610 0.65400 1.000 0.0580 . . . .
H15B H Uiso 0.71550 0.81230 0.64600 1.000 0.0580 . . . .
H15C H Uiso 0.53420 0.80610 0.65210 1.000 0.0580 . . . .
H16 H Uiso 0.81650 0.82400 0.57310 1.000 0.0340 . . . .
H18A H Uiso 0.91110 0.89330 0.49060 1.000 0.0600 . . . .
H18B H Uiso 0.80910 0.84490 0.45440 1.000 0.0600 . . . .
H19 H Uiso 0.55230 0.88210 0.46760 1.000 0.0350 . . . .
H21A H Uiso 0.22060 0.85400 0.50340 1.000 0.0620 . . . .
H21B H Uiso 0.29700 0.93140 0.47720 1.000 0.0620 . . . .
H21C H Uiso 0.22950 0.94520 0.52630 1.000 0.0620 . . . .

loop_
_atom_type_symbol
_atom_type_description
_atom_type_scat_dispersion_real
_atom_type_scat_dispersion_imag
_atom_type_scat_source
C C 0.0033 0.0016 ' International Tables Vol C Tables 4.2.6.8 and 6.1.1.4'
H H 0.0000 0.0000 ' International Tables Vol C Tables 4.2.6.8 and 6.1.1.4'
Au Au -2.0133 8.8022 ' International Tables Vol C Tables 4.2.6.8 and 6.1.1.4'

loop_
_geom_angle_atom_site_label_1
_geom_angle_atom_site_label_2
_geom_angle_atom_site_label_3
_geom_angle
_geom_angle_site_symmetry_1
_geom_angle_site_symmetry_2
_geom_angle_site_symmetry_3
_geom_angle_publ_flag
C1 Au1 Cl(1) 178.84(8) . . . yes
Au1 C1 N(1) 124.7(2) . . . yes
Au1 C1 N(2) 125.7(2) . . . yes
N(1) C1 N(2) 109.6(3) . . . no
N(1) C2 C3 102.1(2) . . . no
C1 N(1) C2 112.6(2) . . . no
C1 N(1) C13 124.4(3) . . . no
C2 N(1) C13 122.7(3) . . . no
C2 C3 N(2) 102.6(3) . . . no
C1 N(2) C3 112.8(3) . . . no
C1 N(2) C4 123.9(3) . . . no
C3 N(2) C4 122.9(2) . . . no
N(2) C4 C5 118.4(3) . . . no
N(2) C4 C11 119.0(2) . . . no
C5 C4 C11 122.7(3) . . . no
C4 C5 C6 121.7(3) . . . no
C4 C5 C7 117.5(3) . . . no
C6 C5 C7 120.8(3) . . . no
C5 C7 C8 121.7(3) . . . no
C7 C8 C9 120.9(3) . . . no
C7 C8 C10 118.6(3) . . . no
C9 C8 C10 120.5(3) . . . no
C8 C10 C11 121.9(3) . . . no
C4 C11 C10 117.6(3) . . . no
C4 C11 C12 122.2(3) . . . no
C10 C11 C12 120.2(3) . . . no
N(1) C13 C14 119.1(2) . . . no
N(1) C13 C20 119.0(2) . . . no
C14 C13 C20 121.9(2) . . . no
C13 C14 C15 121.2(3) . . . no
C13 C14 C16 118.0(3) . . . no
C15 C14 C16 120.7(3) . . . no
C14 C16 C17 121.7(3) . . . no
C16 C17 C18 120.3(3) . . . no
C16 C17 C19 118.7(3) . . . no
C18 C17 C19 121.1(3) . . . no
C17 C19 C20 122.0(3) . . . no
C13 C20 C19 117.6(3) . . . no
C13 C20 C21 121.9(2) . . . no
C19 C20 C21 120.5(3) . . . no
N(1) C2 H2A 111.00 . . . no
N(1) C2 H2B 111.00 . . . no
C3 C2 H2A 111.00 . . . no
C3 C2 H2B 111.00 . . . no
H2A C2 H2B 109.00 . . . no
C2 C3 H3A 111.00 . . . no
C2 C3 H3B 111.00 . . . no
N(2) C3 H3A 111.00 . . . no
N(2) C3 H3B 111.00 . . . no
H3A C3 H3B 109.00 . . . no
C5 C6 H6A 109.00 . . . no
C5 C6 H6B 109.00 . . . no
C5 C6 H6C 109.00 . . . no
H6A C6 H6B 110.00 . . . no
H6A C6 H6C 109.00 . . . no
H6B C6 H6C 110.00 . . . no
C5 C7 H7 119.00 . . . no
C8 C7 H7 119.00 . . . no
C8 C9 H9A 110.00 . . . no
C8 C9 H9B 109.00 . . . no
C8 C9 H9C 110.00 . . . no
H9A C9 H9B 109.00 . . . no
H9A C9 H9C 110.00 . . . no
H9B C9 H9C 109.00 . . . no
C8 C10 H10 119.00 . . . no
C11 C10 H10 119.00 . . . no
C11 C12 H12A 109.00 . . . no
C11 C12 H12B 109.00 . . . no
C11 C12 H12C 109.00 . . . no
H12A C12 H12B 110.00 . . . no
H12A C12 H12C 109.00 . . . no
H12B C12 H12C 110.00 . . . no
C14 C15 H15A 110.00 . . . no
C14 C15 H15B 110.00 . . . no
C14 C15 H15C 109.00 . . . no
H15A C15 H15B 109.00 . . . no
H15A C15 H15C 109.00 . . . no
H15B C15 H15C 109.00 . . . no
C14 C16 H16 119.00 . . . no
C17 C16 H16 119.00 . . . no
C17 C18 H1 109.00 . . . no
C17 C18 H18A 109.00 . . . no
C17 C18 H18B 109.00 . . . no
H1 C18 H18A 109.00 . . . no
H1 C18 H18B 110.00 . . . no
H18A C18 H18B 109.00 . . . no
C17 C19 H19 119.00 . . . no
C20 C19 H19 119.00 . . . no
C20 C21 H21A 110.00 . . . no
C20 C21 H21B 110.00 . . . no
C20 C21 H21C 110.00 . . . no
H21A C21 H21B 109.00 . . . no
H21A C21 H21C 109.00 . . . no
H21B C21 H21C 109.00 . . . no

loop_
_geom_bond_atom_site_label_1
_geom_bond_atom_site_label_2
_geom_bond_distance
_geom_bond_site_symmetry_1
_geom_bond_site_symmetry_2
_geom_bond_publ_flag
Au1 C1 1.979(3) . . yes
Au1 Cl(1) 2.2801(7) . . yes
C1 N(1) 1.330(4) . . no
C1 N(2) 1.327(4) . . no
C2 N(1) 1.480(4) . . no
C2 C3 1.536(5) . . no
N(1) C13 1.437(4) . . no
C3 N(2) 1.472(4) . . no
N(2) C4 1.441(4) . . no
C4 C5 1.390(4) . . no
C4 C11 1.389(4) . . no
C5 C6 1.507(4) . . no
C5 C7 1.394(4) . . no
C7 C8 1.388(5) . . no
C8 C9 1.508(4) . . no
C8 C10 1.386(4) . . no
C10 C11 1.390(4) . . no
C11 C12 1.516(4) . . no
C13 C14 1.396(4) . . no
C13 C20 1.393(4) . . no
C14 C15 1.508(4) . . no
C14 C16 1.390(4) . . no
C16 C17 1.385(4) . . no
C17 C18 1.510(4) . . no
C17 C19 1.382(4) . . no
C19 C20 1.395(4) . . no
C20 C21 1.506(4) . . no
C2 H2A 0.9900 . . no
C2 H2B 0.9900 . . no
C3 H3A 0.9900 . . no
C3 H3B 0.9900 . . no
C6 H6A 0.9800 . . no
C6 H6B 0.9800 . . no
C6 H6C 0.9800 . . no
C7 H7 0.9500 . . no
C9 H9A 0.9800 . . no
C9 H9B 0.9800 . . no
C9 H9C 0.9800 . . no
C10 H10 0.9500 . . no
C12 H12A 0.9800 . . no
C12 H12B 0.9800 . . no
C12 H12C 0.9800 . . no
C15 H15A 0.9800 . . no
C15 H15B 0.9800 . . no
C15 H15C 0.9800 . . no
C16 H16 0.9500 . . no
C18 H1 0.9800 . . no
C18 H18A 0.9800 . . no
C18 H18B 0.9800 . . no
C19 H19 0.9500 . . no
C21 H21A 0.9800 . . no
C21 H21B 0.9800 . . no
C21 H21C 0.9800 . . no

loop_
_geom_torsion_atom_site_label_1
_geom_torsion_atom_site_label_2
_geom_torsion_atom_site_label_3
_geom_torsion_atom_site_label_4
_geom_torsion
_geom_torsion_site_symmetry_1
_geom_torsion_site_symmetry_2
_geom_torsion_site_symmetry_3
_geom_torsion_site_symmetry_4
_geom_torsion_publ_flag
Au1 C1 N(1) C2 177.1(2) . . . . no
Au1 C1 N(1) C13 2.8(4) . . . . no
N(2) C1 N(1) C2 -2.0(3) . . . . no
N(2) C1 N(1) C13 -176.3(3) . . . . no
Au1 C1 N(2) C3 179.0(2) . . . . no
Au1 C1 N(2) C4 6.6(4) . . . . no
N(1) C1 N(2) C3 -1.9(3) . . . . no
N(1) C1 N(2) C4 -174.3(3) . . . . no
C3 C2 N(1) C1 4.7(3) . . . . no
C3 C2 N(1) C13 179.1(2) . . . . no
N(1) C2 C3 N(2) -5.2(3) . . . . no
C1 N(1) C13 C14 79.3(4) . . . . no
C1 N(1) C13 C20 -100.7(4) . . . . no
C2 N(1) C13 C14 -94.4(4) . . . . no
C2 N(1) C13 C20 85.6(4) . . . . no
C2 C3 N(2) C1 4.7(3) . . . . no
C2 C3 N(2) C4 177.2(3) . . . . no
C1 N(2) C4 C5 -94.0(4) . . . . no
C1 N(2) C4 C11 85.8(4) . . . . no
C3 N(2) C4 C5 94.4(3) . . . . no
C3 N(2) C4 C11 -85.8(4) . . . . no
N(2) C4 C5 C6 -3.0(4) . . . . no
N(2) C4 C5 C7 177.2(3) . . . . no
C11 C4 C5 C6 177.2(3) . . . . no
C11 C4 C5 C7 -2.6(4) . . . . no
N(2) C4 C11 C10 -177.4(3) . . . . no
N(2) C4 C11 C12 2.4(4) . . . . no
C5 C4 C11 C10 2.4(4) . . . . no
C5 C4 C11 C12 -177.8(3) . . . . no
C4 C5 C7 C8 0.9(5) . . . . no
C6 C5 C7 C8 -178.9(3) . . . . no
C5 C7 C8 C9 -177.9(3) . . . . no
C5 C7 C8 C10 1.0(5) . . . . no
C7 C8 C10 C11 -1.4(5) . . . . no
C9 C8 C10 C11 177.6(3) . . . . no
C8 C10 C11 C4 -0.3(5) . . . . no
C8 C10 C11 C12 179.8(3) . . . . no
N(1) C13 C14 C15 -2.3(5) . . . . no
N(1) C13 C14 C16 179.6(3) . . . . no
C20 C13 C14 C15 177.7(3) . . . . no
C20 C13 C14 C16 -0.3(5) . . . . no
N(1) C13 C20 C19 179.4(3) . . . . no
N(1) C13 C20 C21 -0.5(5) . . . . no
C14 C13 C20 C19 -0.7(5) . . . . no
C14 C13 C20 C21 179.4(3) . . . . no
C13 C14 C16 C17 1.6(5) . . . . no
C15 C14 C16 C17 -176.5(3) . . . . no
C14 C16 C17 C18 177.4(3) . . . . no
C14 C16 C17 C19 -1.8(5) . . . . no
C16 C17 C19 C20 0.7(5) . . . . no
C18 C17 C19 C20 -178.5(3) . . . . no
C17 C19 C20 C13 0.5(5) . . . . no
C17 C19 C20 C21 -179.6(3) . . . . no
